data_1529207
loop_
_publ_author_name
'Camp, Cl\'ement'
'Settineri, Nicholas'
'Lef\`evre, Julia'
'Jupp, Andrew R.'
'Goicoechea, Jos\'e M.'
'Maron, Laurent'
'Arnold, John'

_publ_section_title
;
 Uranium and thorium complexes of the phosphaethynolate ion
;
_journal_issue 11
_journal_name_full 'Chem. Sci.'
_journal_page_first 6379
_journal_paper_doi 10.1039/C5SC02150B
_journal_volume 6
_journal_year 2015
_chemical_formula_sum 'C43.5 H73 N7 S Si6 U'
_chemical_formula_weight 1132.71
_chemical_name_common U(NCS)(amid)3.toluene
_space_group_crystal_system triclinic
_space_group_IT_number 2
_space_group_name_Hall '-P 1'
_space_group_name_H-M_alt 'P -1'
_symmetry_space_group_name_Hall '-P 1'
_symmetry_space_group_name_H-M 'P -1'
_atom_sites_solution_hydrogens geom
_audit_creation_method SHELXL-2014/7
_audit_update_record
;
2015-06-14 deposited with the CCDC.
2015-07-17 downloaded from the CCDC.
;
_cell_angle_alpha 86.775(2)
_cell_angle_beta 83.982(2)
_cell_angle_gamma 75.259(2)
_cell_formula_units_Z 2
_cell_length_a 11.5810(7)
_cell_length_b 11.6278(7)
_cell_length_c 21.1150(13)
_cell_measurement_reflns_used 9928
_cell_measurement_temperature 100(2)
_cell_measurement_theta_max 25.41
_cell_measurement_theta_min 2.54
_cell_volume 2733.3(3)
_computing_cell_refinement 'Bruker SAINT'
_computing_data_collection 'Bruker APEX2'
_computing_data_reduction 'Bruker SAINT'
_computing_molecular_graphics 'Bruker SHELXTL'
_computing_publication_material 'Bruker SHELXTL'
_computing_structure_refinement 'SHELXL-2014/7 (Sheldrick, 2014)'
_computing_structure_solution SIR-97
_diffrn_ambient_temperature 100(2)
_diffrn_detector_area_resol_mean 8.366
_diffrn_measured_fraction_theta_full 0.995
_diffrn_measured_fraction_theta_max 0.993
_diffrn_measurement_device_type 'Bruker APEX-II CCD'
_diffrn_measurement_method 'phi and omega scans'
_diffrn_radiation_type MoK\a
_diffrn_radiation_wavelength 0.71073
_diffrn_reflns_av_R_equivalents 0.0242
_diffrn_reflns_av_unetI/netI 0.0203
_diffrn_reflns_Laue_measured_fraction_full 0.995
_diffrn_reflns_Laue_measured_fraction_max 0.993
_diffrn_reflns_limit_h_max 13
_diffrn_reflns_limit_h_min -13
_diffrn_reflns_limit_k_max 13
_diffrn_reflns_limit_k_min -14
_diffrn_reflns_limit_l_max 25
_diffrn_reflns_limit_l_min -25
_diffrn_reflns_number 45826
_diffrn_reflns_point_group_measured_fraction_full 0.995
_diffrn_reflns_point_group_measured_fraction_max 0.993
_diffrn_reflns_theta_full 25.000
_diffrn_reflns_theta_max 25.408
_diffrn_reflns_theta_min 0.970
_exptl_absorpt_coefficient_mu 3.174
_exptl_absorpt_correction_T_max 0.7452
_exptl_absorpt_correction_T_min 0.6315
_exptl_absorpt_correction_type multi-scan
_exptl_absorpt_process_details SADABS
_exptl_crystal_colour green
_exptl_crystal_density_diffrn 1.376
_exptl_crystal_description block
_exptl_crystal_F_000 1150
_exptl_crystal_size_max 0.600
_exptl_crystal_size_mid 0.600
_exptl_crystal_size_min 0.200
_refine_diff_density_max 1.005
_refine_diff_density_min -2.243
_refine_diff_density_rms 0.109
_refine_ls_extinction_method none
_refine_ls_goodness_of_fit_ref 1.383
_refine_ls_hydrogen_treatment constr
_refine_ls_matrix_type full
_refine_ls_number_parameters 701
_refine_ls_number_reflns 9978
_refine_ls_number_restraints 12
_refine_ls_restrained_S_all 1.382
_refine_ls_R_factor_all 0.0300
_refine_ls_R_factor_gt 0.0294
_refine_ls_shift/su_max 0.003
_refine_ls_shift/su_mean 0.000
_refine_ls_structure_factor_coef Fsqd
_refine_ls_weighting_details 'w=1/[\s^2^(Fo^2^)+14.5765P] where P=(Fo^2^+2Fc^2^)/3'
_refine_ls_weighting_scheme calc
_refine_ls_wR_factor_gt 0.0794
_refine_ls_wR_factor_ref 0.0796
_reflns_Friedel_coverage 0.000
_reflns_number_gt 9824
_reflns_number_total 9978
_reflns_threshold_expression 'I > 2\s(I)'
_cod_data_source_file c5sc02150b2.cif
_cod_data_source_block 7
_cod_depositor_comments 'Adding full bibliography for 1529203--1529209.cif.'
_cod_original_formula_sum 'C43.50 H73 N7 S Si6 U'
_cod_database_code 1529207
_shelx_shelxl_version_number 2014/7
_shelx_space_group_comment
;
The symmetry employed for this shelxl refinement is uniquely defined
by the following loop, which should always be used as a source of
symmetry information in preference to the above space-group names.
They are only intended as comments.
;
_shelx_estimated_absorpt_t_min 0.252
_shelx_estimated_absorpt_t_max 0.569

loop_
_space_group_symop_operation_xyz
'x, y, z'
'-x, -y, -z'

loop_
_atom_site_label
_atom_site_type_symbol
_atom_site_fract_x
_atom_site_fract_y
_atom_site_fract_z
_atom_site_U_iso_or_equiv
_atom_site_adp_type
_atom_site_occupancy
_atom_site_site_symmetry_order
_atom_site_calc_flag
_atom_site_refinement_flags_posn
_atom_site_refinement_flags_adp
_atom_site_refinement_flags_occupancy
_atom_site_disorder_assembly
_atom_site_disorder_group
C1 C 0.8669(5) 0.5563(5) 0.2848(2) 0.0208(11) Uani 1 1 d . . . . .
C2 C 0.7915(5) 0.7506(6) 0.1473(3) 0.0360(15) Uani 1 1 d . . . . .
H2A H 0.7759 0.7144 0.1893 0.054 Uiso 1 1 calc R U . . .
H2B H 0.7288 0.7466 0.1203 0.054 Uiso 1 1 calc R U . . .
H2C H 0.7916 0.8339 0.1520 0.054 Uiso 1 1 calc R U . . .
C3 C 0.9478(6) 0.5080(5) 0.1106(3) 0.0333(14) Uani 1 1 d . . . . .
H3A H 1.0193 0.4669 0.0840 0.050 Uiso 1 1 calc R U . . .
H3B H 0.8760 0.4961 0.0939 0.050 Uiso 1 1 calc R U . . .
H3C H 0.9520 0.4757 0.1544 0.050 Uiso 1 1 calc R U . . .
C4 C 0.9548(5) 0.7267(6) 0.0256(3) 0.0310(13) Uani 1 1 d . . . . .
H4A H 0.9565 0.8106 0.0256 0.046 Uiso 1 1 calc R U . . .
H4B H 0.8863 0.7194 0.0040 0.046 Uiso 1 1 calc R U . . .
H4C H 1.0293 0.6807 0.0033 0.046 Uiso 1 1 calc R U . . .
C5 C 1.1654(4) 0.6784(4) 0.1435(2) 0.0134(10) Uani 1 1 d . . . . .
C6A C 1.227(2) 0.5939(18) 0.0910(12) 0.013(4) Uani 0.498(13) 1 d . U P A 1
C7A C 1.2658(10) 0.4724(10) 0.1025(7) 0.022(3) Uani 0.498(13) 1 d . . P A 1
H7A H 1.2514 0.4401 0.1441 0.027 Uiso 0.498(13) 1 calc R U P A 1
C8A C 1.3254(12) 0.3975(10) 0.0544(6) 0.037(4) Uani 0.498(13) 1 d . . P A 1
H8A H 1.3544 0.3145 0.0626 0.044 Uiso 0.498(13) 1 calc R U P A 1
C9A C 1.3420(17) 0.448(2) -0.0073(11) 0.033(5) Uani 0.498(13) 1 d . . P A 1
H9A H 1.3796 0.3975 -0.0413 0.039 Uiso 0.498(13) 1 calc R U P A 1
C10A C 1.3053(16) 0.5672(18) -0.0191(9) 0.024(4) Uani 0.498(13) 1 d . . P A 1
H10A H 1.3190 0.5994 -0.0607 0.029 Uiso 0.498(13) 1 calc R U P A 1
C11A C 1.2468(10) 0.6431(12) 0.0309(6) 0.021(3) Uani 0.498(13) 1 d . . P A 1
H11A H 1.2216 0.7266 0.0233 0.025 Uiso 0.498(13) 1 calc R U P A 1
C6B C 1.230(2) 0.6313(18) 0.0804(10) 0.011(4) Uani 0.502(13) 1 d . U P A 2
C7B C 1.2433(9) 0.5127(12) 0.0673(6) 0.019(3) Uani 0.502(13) 1 d . . P A 2
H7B H 1.2126 0.4626 0.0980 0.022 Uiso 0.502(13) 1 calc R U P A 2
C8B C 1.3006(17) 0.467(2) 0.0097(10) 0.030(4) Uani 0.502(13) 1 d . . P A 2
H8B H 1.3118 0.3848 0.0020 0.036 Uiso 0.502(13) 1 calc R U P A 2
C9B C 1.3414(17) 0.5403(19) -0.0364(8) 0.027(4) Uani 0.502(13) 1 d . . P A 2
H9B H 1.3766 0.5102 -0.0768 0.032 Uiso 0.502(13) 1 calc R U P A 2
C10B C 1.3301(10) 0.6591(11) -0.0230(5) 0.029(3) Uani 0.502(13) 1 d . . P A 2
H10B H 1.3615 0.7089 -0.0536 0.035 Uiso 0.502(13) 1 calc R U P A 2
C11B C 1.2742(9) 0.7046(13) 0.0339(5) 0.018(3) Uani 0.502(13) 1 d . . P A 2
H11B H 1.2649 0.7862 0.0418 0.021 Uiso 0.502(13) 1 calc R U P A 2
C12A C 1.4664(9) 0.5388(10) 0.1511(5) 0.023(2) Uani 0.506(8) 1 d . . P B 3
H12A H 1.4607 0.5361 0.1053 0.034 Uiso 0.506(8) 1 calc R U P B 3
H12B H 1.4299 0.4789 0.1737 0.034 Uiso 0.506(8) 1 calc R U P B 3
H12C H 1.5509 0.5222 0.1593 0.034 Uiso 0.506(8) 1 calc R U P B 3
C13A C 1.4389(10) 0.8081(11) 0.1401(6) 0.029(3) Uani 0.506(8) 1 d . . P B 3
H13A H 1.4382 0.7992 0.0943 0.043 Uiso 0.506(8) 1 calc R U P B 3
H13B H 1.5215 0.7990 0.1501 0.043 Uiso 0.506(8) 1 calc R U P B 3
H13C H 1.3902 0.8871 0.1522 0.043 Uiso 0.506(8) 1 calc R U P B 3
C14A C 1.4262(9) 0.6804(10) 0.2668(5) 0.021(2) Uani 0.506(8) 1 d . . P B 3
H14A H 1.5139 0.6602 0.2656 0.031 Uiso 0.506(8) 1 calc R U P B 3
H14B H 1.3959 0.6163 0.2891 0.031 Uiso 0.506(8) 1 calc R U P B 3
H14C H 1.3926 0.7547 0.2894 0.031 Uiso 0.506(8) 1 calc R U P B 3
C12B C 1.4604(10) 0.5735(11) 0.2161(6) 0.033(3) Uani 0.494(8) 1 d . . P B 4
H12D H 1.4287 0.5668 0.2606 0.050 Uiso 0.494(8) 1 calc R U P B 4
H12E H 1.5446 0.5759 0.2142 0.050 Uiso 0.494(8) 1 calc R U P B 4
H12F H 1.4543 0.5047 0.1931 0.050 Uiso 0.494(8) 1 calc R U P B 4
C13B C 1.4430(9) 0.7355(10) 0.0971(5) 0.021(3) Uani 0.494(8) 1 d . . P B 4
H13D H 1.5233 0.7480 0.0983 0.032 Uiso 0.494(8) 1 calc R U P B 4
H13E H 1.3901 0.8077 0.0800 0.032 Uiso 0.494(8) 1 calc R U P B 4
H13F H 1.4478 0.6689 0.0697 0.032 Uiso 0.494(8) 1 calc R U P B 4
C14B C 1.3840(10) 0.8417(12) 0.2266(6) 0.032(3) Uani 0.494(8) 1 d . . P B 4
H14D H 1.3645 0.8296 0.2724 0.047 Uiso 0.494(8) 1 calc R U P B 4
H14E H 1.3253 0.9107 0.2107 0.047 Uiso 0.494(8) 1 calc R U P B 4
H14F H 1.4644 0.8556 0.2192 0.047 Uiso 0.494(8) 1 calc R U P B 4
C15 C 1.1956(5) 0.4153(5) 0.2766(3) 0.0255(12) Uani 1 1 d . . . . .
H15A H 1.1162 0.4397 0.2607 0.038 Uiso 1 1 calc R U . . .
H15B H 1.2194 0.3285 0.2818 0.038 Uiso 1 1 calc R U . . .
H15C H 1.2541 0.4420 0.2462 0.038 Uiso 1 1 calc R U . . .
C16 C 1.0712(5) 0.4422(5) 0.4115(3) 0.0309(13) Uani 1 1 d . . . . .
H16A H 1.0692 0.4776 0.4527 0.046 Uiso 1 1 calc R U . . .
H16B H 1.0888 0.3554 0.4170 0.046 Uiso 1 1 calc R U . . .
H16C H 0.9932 0.4718 0.3945 0.046 Uiso 1 1 calc R U . . .
C17 C 1.3371(5) 0.4224(5) 0.3877(3) 0.0313(13) Uani 1 1 d . . . . .
H17A H 1.3997 0.4492 0.3605 0.047 Uiso 1 1 calc R U . . .
H17B H 1.3559 0.3353 0.3889 0.047 Uiso 1 1 calc R U . . .
H17C H 1.3332 0.4507 0.4309 0.047 Uiso 1 1 calc R U . . .
C18 C 1.1798(4) 0.7251(4) 0.3678(2) 0.0129(9) Uani 1 1 d . . . . .
C19 C 1.2383(4) 0.7007(4) 0.4298(2) 0.0172(10) Uani 1 1 d . . . . .
C20 C 1.3583(5) 0.6943(5) 0.4306(3) 0.0276(13) Uani 1 1 d . . . . .
H20 H 1.4043 0.7092 0.3925 0.033 Uiso 1 1 calc R U . . .
C21 C 1.4127(5) 0.6660(6) 0.4872(3) 0.0350(15) Uani 1 1 d . . . . .
H21 H 1.4959 0.6604 0.4876 0.042 Uiso 1 1 calc R U . . .
C22 C 1.3455(6) 0.6462(6) 0.5428(3) 0.0375(15) Uani 1 1 d . . . . .
H22 H 1.3823 0.6279 0.5815 0.045 Uiso 1 1 calc R U . . .
C23 C 1.2252(6) 0.6530(6) 0.5422(3) 0.0358(15) Uani 1 1 d . . . . .
H23 H 1.1792 0.6388 0.5805 0.043 Uiso 1 1 calc R U . . .
C24 C 1.1712(5) 0.6805(5) 0.4859(3) 0.0265(12) Uani 1 1 d . . . . .
H24 H 1.0881 0.6856 0.4856 0.032 Uiso 1 1 calc R U . . .
C25A C 1.2466(14) 0.9748(11) 0.4319(8) 0.048(4) Uani 0.558(10) 1 d . . P C 5
H25A H 1.2078 0.9492 0.4718 0.072 Uiso 0.558(10) 1 calc R U P C 5
H25B H 1.2545 1.0559 0.4358 0.072 Uiso 0.558(10) 1 calc R U P C 5
H25C H 1.3262 0.9210 0.4231 0.072 Uiso 0.558(10) 1 calc R U P C 5
C26A C 1.2594(10) 1.0185(10) 0.2908(6) 0.043(3) Uani 0.558(10) 1 d . . P C 5
H26A H 1.3412 0.9676 0.2903 0.064 Uiso 0.558(10) 1 calc R U P C 5
H26B H 1.2613 1.1018 0.2939 0.064 Uiso 0.558(10) 1 calc R U P C 5
H26C H 1.2253 1.0087 0.2515 0.064 Uiso 0.558(10) 1 calc R U P C 5
C27A C 1.0177(8) 1.0779(9) 0.3674(6) 0.028(3) Uani 0.558(10) 1 d . . P C 5
H27A H 0.9932 1.0901 0.3240 0.042 Uiso 0.558(10) 1 calc R U P C 5
H27B H 1.0256 1.1533 0.3828 0.042 Uiso 0.558(10) 1 calc R U P C 5
H27C H 0.9571 1.0495 0.3955 0.042 Uiso 0.558(10) 1 calc R U P C 5
C25B C 1.2955(16) 0.9873(19) 0.3929(12) 0.060(6) Uani 0.442(10) 1 d . . P C 6
H25D H 1.3077 0.9478 0.4348 0.090 Uiso 0.442(10) 1 calc R U P C 6
H25E H 1.2922 1.0719 0.3957 0.090 Uiso 0.442(10) 1 calc R U P C 6
H25F H 1.3622 0.9507 0.3620 0.090 Uiso 0.442(10) 1 calc R U P C 6
C26B C 1.1020(17) 1.0904(14) 0.3115(9) 0.054(5) Uani 0.442(10) 1 d . . P C 6
H26D H 1.1475 1.0734 0.2698 0.081 Uiso 0.442(10) 1 calc R U P C 6
H26E H 1.1119 1.1652 0.3266 0.081 Uiso 0.442(10) 1 calc R U P C 6
H26F H 1.0169 1.0974 0.3077 0.081 Uiso 0.442(10) 1 calc R U P C 6
C27B C 1.0353(18) 1.0058(15) 0.4452(9) 0.066(7) Uani 0.442(10) 1 d . . P C 6
H27D H 1.0700 0.9608 0.4823 0.099 Uiso 0.442(10) 1 calc R U P C 6
H27E H 0.9628 0.9820 0.4375 0.099 Uiso 0.442(10) 1 calc R U P C 6
H27F H 1.0147 1.0911 0.4534 0.099 Uiso 0.442(10) 1 calc R U P C 6
C28 C 0.8431(5) 0.7767(5) 0.4320(2) 0.0243(12) Uani 1 1 d . . . . .
H28A H 0.8853 0.7006 0.4131 0.036 Uiso 1 1 calc R U . . .
H28B H 0.7900 0.7625 0.4693 0.036 Uiso 1 1 calc R U . . .
H28C H 0.9017 0.8162 0.4452 0.036 Uiso 1 1 calc R U . . .
C29 C 0.6367(5) 0.7992(5) 0.3516(3) 0.0279(13) Uani 1 1 d . . . . .
H29A H 0.5823 0.8529 0.3240 0.042 Uiso 1 1 calc R U . . .
H29B H 0.5909 0.7798 0.3906 0.042 Uiso 1 1 calc R U . . .
H29C H 0.6761 0.7259 0.3291 0.042 Uiso 1 1 calc R U . . .
C30 C 0.6743(5) 1.0200(5) 0.4073(3) 0.0309(13) Uani 1 1 d . . . . .
H30A H 0.7335 1.0643 0.4138 0.046 Uiso 1 1 calc R U . . .
H30B H 0.6307 1.0070 0.4483 0.046 Uiso 1 1 calc R U . . .
H30C H 0.6177 1.0656 0.3782 0.046 Uiso 1 1 calc R U . . .
C31 C 0.8509(4) 0.9704(4) 0.2615(2) 0.0139(10) Uani 1 1 d . . . . .
C32 C 0.7361(4) 1.0620(4) 0.2539(2) 0.0175(10) Uani 1 1 d . . . . .
C33 C 0.7236(5) 1.1806(5) 0.2677(3) 0.0275(13) Uani 1 1 d . . . . .
H33 H 0.7890 1.2046 0.2816 0.033 Uiso 1 1 calc R U . . .
C34 C 0.6161(5) 1.2631(5) 0.2610(4) 0.0374(16) Uani 1 1 d . . . . .
H34 H 0.6077 1.3440 0.2701 0.045 Uiso 1 1 calc R U . . .
C35 C 0.5206(5) 1.2285(5) 0.2410(3) 0.0353(15) Uani 1 1 d . . . . .
H35 H 0.4468 1.2858 0.2366 0.042 Uiso 1 1 calc R U . . .
C36 C 0.5316(4) 1.1117(5) 0.2274(3) 0.0241(12) Uani 1 1 d . . . . .
H36 H 0.4660 1.0882 0.2133 0.029 Uiso 1 1 calc R U . . .
C37 C 0.6386(4) 1.0293(5) 0.2343(2) 0.0189(11) Uani 1 1 d . . . . .
H37 H 0.6458 0.9484 0.2256 0.023 Uiso 1 1 calc R U . . .
C39A C 0.8397(16) 1.117(2) 0.1135(10) 0.022(5) Uani 0.45(5) 1 d . . P D 1
H39A H 0.8050 1.0526 0.1035 0.034 Uiso 0.45(5) 1 calc R U P D 1
H39B H 0.8623 1.1575 0.0739 0.034 Uiso 0.45(5) 1 calc R U P D 1
H39C H 0.7804 1.1743 0.1403 0.034 Uiso 0.45(5) 1 calc R U P D 1
C38A C 1.0079(13) 1.2050(14) 0.1898(13) 0.018(5) Uani 0.45(5) 1 d . . P D 1
H38A H 0.9371 1.2515 0.2148 0.028 Uiso 0.45(5) 1 calc R U P D 1
H38B H 1.0318 1.2545 0.1542 0.028 Uiso 0.45(5) 1 calc R U P D 1
H38C H 1.0738 1.1782 0.2169 0.028 Uiso 0.45(5) 1 calc R U P D 1
C39B C 0.8391(16) 1.064(3) 0.0972(10) 0.046(6) Uani 0.55(5) 1 d . . P D 2
H39D H 0.7639 1.1169 0.1146 0.070 Uiso 0.55(5) 1 calc R U P D 2
H39E H 0.8278 0.9835 0.0942 0.070 Uiso 0.55(5) 1 calc R U P D 2
H39F H 0.8627 1.0933 0.0547 0.070 Uiso 0.55(5) 1 calc R U P D 2
C38B C 0.980(3) 1.1971(14) 0.1628(13) 0.056(7) Uani 0.55(5) 1 d . . P D 2
H38D H 0.9066 1.2441 0.1852 0.084 Uiso 0.55(5) 1 calc R U P D 2
H38E H 0.9936 1.2338 0.1206 0.084 Uiso 0.55(5) 1 calc R U P D 2
H38F H 1.0483 1.1943 0.1873 0.084 Uiso 0.55(5) 1 calc R U P D 2
C40 C 1.1016(5) 0.9793(5) 0.1042(3) 0.0298(13) Uani 1 1 d . . . . .
H40A H 1.1156 1.0295 0.0668 0.045 Uiso 1 1 calc R U . . .
H40B H 1.0887 0.9049 0.0903 0.045 Uiso 1 1 calc R U . . .
H40C H 1.1716 0.9616 0.1288 0.045 Uiso 1 1 calc R U . . .
N1 N 1.0468(3) 0.6994(3) 0.15485(18) 0.0125(8) Uani 1 1 d . . . . .
N2 N 1.2248(3) 0.7154(3) 0.18545(18) 0.0128(8) Uani 1 1 d . . . . .
N3 N 1.1571(4) 0.6370(4) 0.33797(18) 0.0148(8) Uani 1 1 d . . . . .
N4 N 1.1479(3) 0.8341(4) 0.34158(18) 0.0135(8) Uani 1 1 d . . . . .
N5 N 0.8575(3) 0.8866(3) 0.30775(19) 0.0134(8) Uani 1 1 d . . . . .
N6 N 0.9495(3) 0.9657(3) 0.2212(2) 0.0161(9) Uani 1 1 d . . . . .
N7 N 0.9274(4) 0.6230(4) 0.28252(19) 0.0170(9) Uani 1 1 d . . . . .
Si1 Si 0.94032(12) 0.66846(13) 0.10968(6) 0.0174(3) Uani 1 1 d . . . . .
Si2 Si 1.38000(13) 0.70003(16) 0.18190(7) 0.0248(3) Uani 1 1 d . . . . .
Si3 Si 1.18989(13) 0.48343(12) 0.35492(7) 0.0183(3) Uani 1 1 d . . . . .
Si4 Si 1.15652(16) 0.97151(14) 0.36741(9) 0.0326(4) Uani 1 1 d . . . . .
Si5 Si 0.75269(11) 0.87328(12) 0.37239(6) 0.0154(3) Uani 1 1 d . . . . .
Si6 Si 0.96754(13) 1.05845(15) 0.15448(8) 0.0321(4) Uani 1 1 d . . . . .
S1 S 0.78270(16) 0.46509(15) 0.28720(8) 0.0370(4) Uani 1 1 d . . . . .
U1 U 1.04385(2) 0.76541(2) 0.26146(2) 0.00724(5) Uani 1 1 d . . . . .
C100 C 0.3349(9) 1.1714(10) 0.0971(5) 0.025(2) Uani 0.5 1 d . . P E -1
H10C H 0.2650 1.2169 0.0762 0.038 Uiso 0.5 1 calc R U P E -1
H10D H 0.3744 1.2264 0.1144 0.038 Uiso 0.5 1 calc R U P E -1
H10E H 0.3090 1.1214 0.1318 0.038 Uiso 0.5 1 calc R U P E -1
C101 C 0.4231(11) 1.0925(14) 0.0485(6) 0.021(3) Uani 0.5 1 d . . P E -1
C102 C 0.3822(11) 1.0504(13) -0.0009(7) 0.022(3) Uani 0.5 1 d . . P E -1
H102 H 0.2985 1.0709 -0.0052 0.027 Uiso 0.5 1 calc R U P E -1
C103 C 0.4601(13) 0.9774(14) -0.0458(7) 0.032(3) Uani 0.5 1 d . . P E -1
H103 H 0.4305 0.9499 -0.0808 0.039 Uiso 0.5 1 calc R U P E -1
C105 C 0.6224(15) 0.9897(14) 0.0123(8) 0.028(4) Uiso 0.5 1 d . . P E -1
H105 H 0.7057 0.9684 0.0178 0.034 Uiso 0.5 1 calc R U P E -1
C106 C 0.5448(13) 1.0641(12) 0.0552(7) 0.022(4) Uiso 0.5 1 d . . P E -1
H106 H 0.5745 1.0954 0.0889 0.027 Uiso 0.5 1 calc R U P E -1
C104 C 0.5837(17) 0.9455(15) -0.0379(11) 0.032(5) Uiso 0.5 1 d . . P E -1
H104 H 0.6389 0.8944 -0.0668 0.038 Uiso 0.5 1 calc R U P E -1

loop_
_atom_site_aniso_label
_atom_site_aniso_U_11
_atom_site_aniso_U_22
_atom_site_aniso_U_33
_atom_site_aniso_U_23
_atom_site_aniso_U_13
_atom_site_aniso_U_12
C1 0.024(3) 0.021(3) 0.018(3) -0.001(2) -0.002(2) -0.007(2)
C2 0.014(3) 0.066(4) 0.022(3) -0.016(3) -0.006(2) 0.005(3)
C3 0.040(4) 0.039(4) 0.030(3) -0.010(3) -0.005(3) -0.024(3)
C4 0.030(3) 0.040(3) 0.019(3) -0.005(2) -0.010(2) 0.001(3)
C5 0.016(2) 0.014(2) 0.010(2) 0.0031(18) -0.0026(18) -0.0032(19)
C6A 0.005(5) 0.016(10) 0.019(9) 0.002(8) 0.004(5) -0.005(7)
C7A 0.028(6) 0.012(6) 0.020(7) 0.000(5) 0.010(5) 0.001(5)
C8A 0.045(8) 0.014(6) 0.043(8) -0.013(6) 0.018(6) 0.000(5)
C9A 0.023(11) 0.045(11) 0.028(11) -0.019(8) 0.007(7) -0.006(9)
C10A 0.025(10) 0.032(12) 0.014(9) -0.015(7) 0.005(6) -0.005(8)
C11A 0.017(6) 0.011(6) 0.031(9) 0.004(5) -0.003(5) 0.004(5)
C6B 0.013(6) 0.015(10) 0.006(9) -0.004(7) -0.003(5) -0.002(7)
C7B 0.018(6) 0.015(6) 0.021(7) -0.001(6) 0.001(5) -0.003(4)
C8B 0.025(11) 0.041(11) 0.028(11) -0.011(8) 0.004(7) -0.016(9)
C9B 0.034(11) 0.031(11) 0.013(9) -0.009(7) 0.006(7) -0.002(8)
C10B 0.027(6) 0.033(7) 0.020(6) 0.004(5) 0.005(5) 0.003(5)
C11B 0.013(5) 0.024(7) 0.012(5) 0.004(5) 0.003(4) -0.001(5)
C12A 0.017(5) 0.029(6) 0.018(5) -0.002(4) -0.001(4) 0.000(4)
C13A 0.018(5) 0.037(7) 0.033(7) 0.005(5) -0.001(5) -0.010(5)
C14A 0.010(5) 0.031(6) 0.020(5) -0.001(4) 0.000(4) -0.005(4)
C12B 0.015(6) 0.032(7) 0.051(8) 0.020(6) -0.012(5) -0.003(5)
C13B 0.015(5) 0.024(6) 0.026(6) -0.008(5) 0.009(4) -0.008(4)
C14B 0.018(6) 0.056(8) 0.029(6) -0.016(6) 0.003(5) -0.024(6)
C15 0.024(3) 0.019(3) 0.031(3) -0.005(2) 0.003(2) -0.003(2)
C16 0.032(3) 0.026(3) 0.028(3) 0.011(2) 0.005(2) -0.001(2)
C17 0.034(3) 0.025(3) 0.030(3) 0.006(2) -0.010(3) 0.002(3)
C18 0.007(2) 0.020(3) 0.011(2) 0.0003(19) 0.0001(17) -0.0021(18)
C19 0.017(2) 0.020(3) 0.014(2) -0.001(2) -0.0059(19) -0.003(2)
C20 0.024(3) 0.038(3) 0.025(3) 0.006(2) -0.010(2) -0.012(3)
C21 0.025(3) 0.047(4) 0.035(3) 0.003(3) -0.021(3) -0.008(3)
C22 0.047(4) 0.042(4) 0.021(3) 0.002(3) -0.022(3) -0.002(3)
C23 0.040(4) 0.050(4) 0.013(3) 0.006(3) -0.006(2) -0.003(3)
C24 0.021(3) 0.037(3) 0.017(3) -0.002(2) -0.001(2) 0.000(2)
C25A 0.048(9) 0.029(7) 0.069(10) -0.013(7) -0.036(8) -0.001(6)
C26A 0.029(6) 0.031(6) 0.068(9) -0.001(6) 0.011(6) -0.012(5)
C27A 0.014(5) 0.022(5) 0.048(7) -0.016(5) 0.002(4) -0.002(4)
C25B 0.041(10) 0.061(12) 0.087(16) -0.047(12) 0.012(10) -0.028(9)
C26B 0.076(13) 0.030(8) 0.064(12) 0.002(8) -0.045(10) -0.015(8)
C27B 0.089(14) 0.042(10) 0.072(13) -0.043(9) 0.050(11) -0.039(10)
C28 0.023(3) 0.029(3) 0.019(3) 0.002(2) -0.004(2) -0.004(2)
C29 0.018(3) 0.032(3) 0.035(3) 0.003(3) 0.002(2) -0.011(2)
C30 0.029(3) 0.030(3) 0.027(3) -0.005(2) 0.005(2) 0.002(3)
C31 0.014(2) 0.010(2) 0.018(2) 0.0000(18) -0.0036(19) -0.0036(19)
C32 0.009(2) 0.015(2) 0.027(3) 0.003(2) 0.001(2) -0.0020(19)
C33 0.015(3) 0.017(3) 0.050(4) 0.001(2) -0.006(2) -0.004(2)
C34 0.018(3) 0.012(3) 0.081(5) 0.000(3) -0.009(3) 0.000(2)
C35 0.012(3) 0.021(3) 0.068(5) 0.004(3) -0.005(3) 0.004(2)
C36 0.011(2) 0.025(3) 0.038(3) 0.002(2) -0.004(2) -0.007(2)
C37 0.017(3) 0.018(3) 0.021(3) 0.000(2) -0.002(2) -0.004(2)
C39A 0.022(7) 0.033(11) 0.008(8) 0.008(6) -0.002(6) 0.000(7)
C38A 0.018(7) 0.016(7) 0.026(11) 0.003(7) 0.000(6) -0.014(5)
C39B 0.030(7) 0.086(18) 0.018(8) 0.017(10) -0.010(6) -0.008(10)
C38B 0.108(17) 0.029(8) 0.036(11) 0.002(7) 0.011(12) -0.033(9)
C40 0.023(3) 0.032(3) 0.030(3) 0.019(3) 0.003(2) -0.005(2)
N1 0.0115(19) 0.013(2) 0.0113(19) -0.0010(15) -0.0022(15) 0.0006(16)
N2 0.0116(19) 0.017(2) 0.0096(19) -0.0020(16) 0.0019(15) -0.0037(16)
N3 0.017(2) 0.015(2) 0.013(2) 0.0011(16) -0.0052(16) -0.0040(17)
N4 0.013(2) 0.018(2) 0.0108(19) -0.0019(16) -0.0029(15) -0.0057(16)
N5 0.0107(19) 0.014(2) 0.016(2) -0.0005(16) 0.0006(16) -0.0046(16)
N6 0.012(2) 0.013(2) 0.021(2) 0.0030(17) -0.0006(16) -0.0010(16)
N7 0.020(2) 0.015(2) 0.018(2) 0.0002(17) -0.0007(17) -0.0090(18)
Si1 0.0134(7) 0.0246(7) 0.0137(7) -0.0079(5) -0.0040(5) -0.0011(6)
Si2 0.0122(7) 0.0489(10) 0.0167(7) -0.0079(7) 0.0026(5) -0.0142(7)
Si3 0.0199(7) 0.0137(7) 0.0183(7) 0.0043(5) -0.0007(6) -0.0002(5)
Si4 0.0409(10) 0.0182(8) 0.0463(10) 0.0006(7) -0.0313(8) -0.0110(7)
Si5 0.0102(6) 0.0187(7) 0.0159(7) -0.0004(5) 0.0020(5) -0.0022(5)
Si6 0.0156(7) 0.0280(9) 0.0427(10) 0.0262(7) 0.0053(7) 0.0038(6)
S1 0.0511(10) 0.0379(9) 0.0353(8) 0.0002(7) -0.0028(7) -0.0365(8)
U1 0.00636(8) 0.00757(9) 0.00765(8) -0.00044(6) -0.00134(6) -0.00115(6)
C100 0.020(5) 0.031(6) 0.024(6) 0.002(5) -0.008(4) -0.002(5)
C101 0.023(7) 0.026(7) 0.018(7) 0.007(6) -0.003(5) -0.013(6)
C102 0.019(6) 0.020(7) 0.031(8) -0.007(6) -0.002(5) -0.009(5)
C103 0.042(9) 0.027(8) 0.035(8) -0.006(6) -0.004(6) -0.019(7)

loop_
_atom_type_symbol
_atom_type_description
_atom_type_scat_dispersion_real
_atom_type_scat_dispersion_imag
_atom_type_scat_source
C C 0.0033 0.0016 'International Tables Vol C Tables 4.2.6.8 and 6.1.1.4'
H H 0.0000 0.0000 'International Tables Vol C Tables 4.2.6.8 and 6.1.1.4'
N N 0.0061 0.0033 'International Tables Vol C Tables 4.2.6.8 and 6.1.1.4'
O O 0.0106 0.0060 'International Tables Vol C Tables 4.2.6.8 and 6.1.1.4'
Si Si 0.0817 0.0704 'International Tables Vol C Tables 4.2.6.8 and 6.1.1.4'
S S 0.1246 0.1234 'International Tables Vol C Tables 4.2.6.8 and 6.1.1.4'
U U -9.6767 9.6646 'International Tables Vol C Tables 4.2.6.8 and 6.1.1.4'

loop_
_geom_angle_atom_site_label_1
_geom_angle_atom_site_label_2
_geom_angle_atom_site_label_3
_geom_angle
N7 C1 S1 179.3(5)
Si1 C2 H2A 109.5
Si1 C2 H2B 109.5
H2A C2 H2B 109.5
Si1 C2 H2C 109.5
H2A C2 H2C 109.5
H2B C2 H2C 109.5
Si1 C3 H3A 109.5
Si1 C3 H3B 109.5
H3A C3 H3B 109.5
Si1 C3 H3C 109.5
H3A C3 H3C 109.5
H3B C3 H3C 109.5
Si1 C4 H4A 109.5
Si1 C4 H4B 109.5
H4A C4 H4B 109.5
Si1 C4 H4C 109.5
H4A C4 H4C 109.5
H4B C4 H4C 109.5
N2 C5 N1 117.9(4)
N2 C5 C6B 119.6(9)
N1 C5 C6B 121.9(9)
N2 C5 C6A 123.0(10)
N1 C5 C6A 118.0(10)
N2 C5 U1 60.5(2)
N1 C5 U1 58.1(2)
C6B C5 U1 179.8(8)
C6A C5 U1 161.3(7)
C11A C6A C7A 120.6(19)
C11A C6A C5 117.5(14)
C7A C6A C5 121.9(16)
C8A C7A C6A 120.9(15)
C8A C7A H7A 119.6
C6A C7A H7A 119.6
C7A C8A C9A 118.0(13)
C7A C8A H8A 121.0
C9A C8A H8A 121.0
C10A C9A C8A 121.6(16)
C10A C9A H9A 119.2
C8A C9A H9A 119.2
C9A C10A C11A 119.7(19)
C9A C10A H10A 120.2
C11A C10A H10A 120.2
C6A C11A C10A 119.1(16)
C6A C11A H11A 120.5
C10A C11A H11A 120.5
C7B C6B C11B 118.8(17)
C7B C6B C5 118.9(14)
C11B C6B C5 122.2(14)
C8B C7B C6B 120.7(15)
C8B C7B H7B 119.7
C6B C7B H7B 119.7
C7B C8B C9B 120(2)
C7B C8B H8B 119.9
C9B C8B H8B 119.9
C8B C9B C10B 119.3(16)
C8B C9B H9B 120.4
C10B C9B H9B 120.4
C11B C10B C9B 120.7(13)
C11B C10B H10B 119.6
C9B C10B H10B 119.6
C10B C11B C6B 120.4(15)
C10B C11B H11B 119.8
C6B C11B H11B 119.8
Si2 C12A H12A 109.5
Si2 C12A H12B 109.5
H12A C12A H12B 109.5
Si2 C12A H12C 109.5
H12A C12A H12C 109.5
H12B C12A H12C 109.5
Si2 C13A H13A 109.5
Si2 C13A H13B 109.5
H13A C13A H13B 109.5
Si2 C13A H13C 109.5
H13A C13A H13C 109.5
H13B C13A H13C 109.5
Si2 C14A H14A 109.5
Si2 C14A H14B 109.5
H14A C14A H14B 109.5
Si2 C14A H14C 109.5
H14A C14A H14C 109.5
H14B C14A H14C 109.5
Si2 C12B H12D 109.5
Si2 C12B H12E 109.5
H12D C12B H12E 109.5
Si2 C12B H12F 109.5
H12D C12B H12F 109.5
H12E C12B H12F 109.5
Si2 C13B H13D 109.5
Si2 C13B H13E 109.5
H13D C13B H13E 109.5
Si2 C13B H13F 109.5
H13D C13B H13F 109.5
H13E C13B H13F 109.5
Si2 C14B H14D 109.5
Si2 C14B H14E 109.5
H14D C14B H14E 109.5
Si2 C14B H14F 109.5
H14D C14B H14F 109.5
H14E C14B H14F 109.5
Si3 C15 H15A 109.5
Si3 C15 H15B 109.5
H15A C15 H15B 109.5
Si3 C15 H15C 109.5
H15A C15 H15C 109.5
H15B C15 H15C 109.5
Si3 C16 H16A 109.5
Si3 C16 H16B 109.5
H16A C16 H16B 109.5
Si3 C16 H16C 109.5
H16A C16 H16C 109.5
H16B C16 H16C 109.5
Si3 C17 H17A 109.5
Si3 C17 H17B 109.5
H17A C17 H17B 109.5
Si3 C17 H17C 109.5
H17A C17 H17C 109.5
H17B C17 H17C 109.5
N3 C18 N4 117.4(4)
N3 C18 C19 120.3(4)
N4 C18 C19 122.3(4)
N3 C18 U1 57.6(2)
N4 C18 U1 60.2(2)
C19 C18 U1 172.6(3)
C20 C19 C24 119.6(5)
C20 C19 C18 120.5(5)
C24 C19 C18 119.8(4)
C19 C20 C21 120.1(5)
C19 C20 H20 119.9
C21 C20 H20 119.9
C22 C21 C20 119.9(6)
C22 C21 H21 120.0
C20 C21 H21 120.0
C23 C22 C21 120.2(5)
C23 C22 H22 119.9
C21 C22 H22 119.9
C22 C23 C24 120.0(6)
C22 C23 H23 120.0
C24 C23 H23 120.0
C23 C24 C19 120.2(5)
C23 C24 H24 119.9
C19 C24 H24 119.9
Si4 C25A H25A 109.5
Si4 C25A H25B 109.5
H25A C25A H25B 109.5
Si4 C25A H25C 109.5
H25A C25A H25C 109.5
H25B C25A H25C 109.5
Si4 C26A H26A 109.5
Si4 C26A H26B 109.5
H26A C26A H26B 109.5
Si4 C26A H26C 109.5
H26A C26A H26C 109.5
H26B C26A H26C 109.5
Si4 C27A H27A 109.5
Si4 C27A H27B 109.5
H27A C27A H27B 109.5
Si4 C27A H27C 109.5
H27A C27A H27C 109.5
H27B C27A H27C 109.5
Si4 C25B H25D 109.5
Si4 C25B H25E 109.5
H25D C25B H25E 109.5
Si4 C25B H25F 109.5
H25D C25B H25F 109.5
H25E C25B H25F 109.5
Si4 C26B H26D 109.5
Si4 C26B H26E 109.5
H26D C26B H26E 109.5
Si4 C26B H26F 109.5
H26D C26B H26F 109.5
H26E C26B H26F 109.5
Si4 C27B H27D 109.5
Si4 C27B H27E 109.5
H27D C27B H27E 109.5
Si4 C27B H27F 109.5
H27D C27B H27F 109.5
H27E C27B H27F 109.5
Si5 C28 H28A 109.5
Si5 C28 H28B 109.5
H28A C28 H28B 109.5
Si5 C28 H28C 109.5
H28A C28 H28C 109.5
H28B C28 H28C 109.5
Si5 C29 H29A 109.5
Si5 C29 H29B 109.5
H29A C29 H29B 109.5
Si5 C29 H29C 109.5
H29A C29 H29C 109.5
H29B C29 H29C 109.5
Si5 C30 H30A 109.5
Si5 C30 H30B 109.5
H30A C30 H30B 109.5
Si5 C30 H30C 109.5
H30A C30 H30C 109.5
H30B C30 H30C 109.5
N5 C31 N6 117.2(4)
N5 C31 C32 120.6(4)
N6 C31 C32 122.1(4)
N5 C31 U1 58.1(2)
N6 C31 U1 60.3(2)
C32 C31 U1 167.3(3)
C37 C32 C33 118.8(5)
C37 C32 C31 120.2(4)
C33 C32 C31 121.1(4)
C34 C33 C32 119.9(5)
C34 C33 H33 120.1
C32 C33 H33 120.1
C33 C34 C35 120.3(5)
C33 C34 H34 119.9
C35 C34 H34 119.9
C36 C35 C34 120.4(5)
C36 C35 H35 119.8
C34 C35 H35 119.8
C37 C36 C35 119.3(5)
C37 C36 H36 120.3
C35 C36 H36 120.3
C36 C37 C32 121.3(5)
C36 C37 H37 119.3
C32 C37 H37 119.3
Si6 C39A H39A 109.5
Si6 C39A H39B 109.5
H39A C39A H39B 109.5
Si6 C39A H39C 109.5
H39A C39A H39C 109.5
H39B C39A H39C 109.5
Si6 C38A H38A 109.5
Si6 C38A H38B 109.5
H38A C38A H38B 109.5
Si6 C38A H38C 109.5
H38A C38A H38C 109.5
H38B C38A H38C 109.5
Si6 C39B H39D 109.5
Si6 C39B H39E 109.5
H39D C39B H39E 109.5
Si6 C39B H39F 109.5
H39D C39B H39F 109.5
H39E C39B H39F 109.5
Si6 C38B H38D 109.5
Si6 C38B H38E 109.5
H38D C38B H38E 109.5
Si6 C38B H38F 109.5
H38D C38B H38F 109.5
H38E C38B H38F 109.5
Si6 C40 H40A 109.5
Si6 C40 H40B 109.5
H40A C40 H40B 109.5
Si6 C40 H40C 109.5
H40A C40 H40C 109.5
H40B C40 H40C 109.5
C5 N1 Si1 130.5(3)
C5 N1 U1 93.9(3)
Si1 N1 U1 135.1(2)
C5 N2 Si2 127.2(3)
C5 N2 U1 91.6(3)
Si2 N2 U1 140.3(2)
C18 N3 Si3 131.2(3)
C18 N3 U1 94.5(3)
Si3 N3 U1 134.1(2)
C18 N4 Si4 131.1(3)
C18 N4 U1 91.7(3)
Si4 N4 U1 136.2(2)
C31 N5 Si5 129.5(3)
C31 N5 U1 93.8(3)
Si5 N5 U1 136.4(2)
C31 N6 Si6 128.1(3)
C31 N6 U1 91.3(3)
Si6 N6 U1 138.3(2)
C1 N7 U1 171.3(4)
N1 Si1 C3 112.0(2)
N1 Si1 C2 105.7(2)
C3 Si1 C2 109.6(3)
N1 Si1 C4 112.0(2)
C3 Si1 C4 110.0(3)
C2 Si1 C4 107.4(3)
C12B Si2 N2 115.8(4)
C13A Si2 N2 118.3(4)
C13A Si2 C14A 110.4(5)
N2 Si2 C14A 108.4(3)
C12B Si2 C13B 114.4(6)
N2 Si2 C13B 110.8(4)
C12B Si2 C14B 112.0(6)
N2 Si2 C14B 100.6(4)
C13B Si2 C14B 101.5(5)
C13A Si2 C12A 110.2(5)
N2 Si2 C12A 109.4(3)
C14A Si2 C12A 98.2(4)
N3 Si3 C15 104.7(2)
N3 Si3 C17 114.0(2)
C15 Si3 C17 108.2(3)
N3 Si3 C16 111.7(2)
C15 Si3 C16 109.9(3)
C17 Si3 C16 108.3(3)
N4 Si4 C27A 111.8(4)
N4 Si4 C26B 111.8(5)
N4 Si4 C25B 119.6(6)
C26B Si4 C25B 109.2(10)
N4 Si4 C25A 119.0(4)
C27A Si4 C25A 117.1(6)
N4 Si4 C27B 105.2(5)
C26B Si4 C27B 104.1(9)
C25B Si4 C27B 105.4(9)
N4 Si4 C26A 98.6(4)
C27A Si4 C26A 105.0(5)
C25A Si4 C26A 101.7(7)
N5 Si5 C28 104.5(2)
N5 Si5 C30 112.5(2)
C28 Si5 C30 110.0(3)
N5 Si5 C29 113.0(2)
C28 Si5 C29 108.4(3)
C30 Si5 C29 108.3(3)
C38B Si6 N6 121.0(10)
N6 Si6 C39A 116.4(6)
C38B Si6 C40 107.5(8)
N6 Si6 C40 107.2(2)
C39A Si6 C40 114.8(8)
C38B Si6 C39B 109.1(10)
N6 Si6 C39B 109.5(6)
C40 Si6 C39B 100.6(9)
N6 Si6 C38A 105.4(7)
C39A Si6 C38A 105.0(9)
C40 Si6 C38A 107.3(5)
N7 U1 N3 79.67(14)
N7 U1 N5 78.49(14)
N3 U1 N5 113.04(13)
N7 U1 N1 80.16(14)
N3 U1 N1 120.12(13)
N5 U1 N1 117.00(13)
N7 U1 N6 119.64(14)
N3 U1 N6 150.43(14)
N5 U1 N6 56.16(13)
N1 U1 N6 86.91(13)
N7 U1 N4 124.31(13)
N3 U1 N4 55.86(13)
N5 U1 N4 89.11(13)
N1 U1 N4 148.73(13)
N6 U1 N4 94.96(13)
N7 U1 N2 118.45(14)
N3 U1 N2 87.57(13)
N5 U1 N2 156.25(13)
N1 U1 N2 55.66(13)
N6 U1 N2 100.09(13)
N4 U1 N2 93.45(13)
N7 U1 C31 97.29(14)
N3 U1 C31 137.80(14)
N5 U1 C31 28.15(13)
N1 U1 C31 100.35(13)
N6 U1 C31 28.38(13)
N4 U1 C31 95.65(13)
N2 U1 C31 128.21(13)
N7 U1 C18 101.27(14)
N3 U1 C18 27.89(14)
N5 U1 C18 100.49(13)
N1 U1 C18 141.73(13)
N6 U1 C18 122.62(14)
N4 U1 C18 28.11(13)
N2 U1 C18 92.61(13)
C31 U1 C18 117.13(13)
N7 U1 C5 98.09(14)
N3 U1 C5 103.00(13)
N5 U1 C5 142.29(13)
N1 U1 C5 27.92(13)
N6 U1 C5 96.43(13)
N4 U1 C5 121.40(13)
N2 U1 C5 27.96(13)
C31 U1 C5 119.00(13)
C18 U1 C5 116.86(13)
C101 C100 H10C 109.5
C101 C100 H10D 109.5
H10C C100 H10D 109.5
C101 C100 H10E 109.5
H10C C100 H10E 109.5
H10D C100 H10E 109.5
C102 C101 C106 119.9(13)
C102 C101 C100 120.2(11)
C106 C101 C100 120.0(13)
C101 C102 C103 121.6(13)
C101 C102 H102 119.2
C103 C102 H102 119.2
C102 C103 C104 118.5(13)
C102 C103 H103 120.8
C104 C103 H103 120.8
C104 C105 C106 122.2(16)
C104 C105 H105 118.9
C106 C105 H105 118.9
C105 C106 C101 119.2(15)
C105 C106 H106 120.4
C101 C106 H106 120.4
C105 C104 C103 118.7(16)
C105 C104 H104 120.7
C103 C104 H104 120.7

loop_
_geom_bond_atom_site_label_1
_geom_bond_atom_site_label_2
_geom_bond_distance
C1 N7 1.165(7)
C1 S1 1.609(5)
C2 Si1 1.864(6)
C2 H2A 0.9800
C2 H2B 0.9800
C2 H2C 0.9800
C3 Si1 1.845(6)
C3 H3A 0.9800
C3 H3B 0.9800
C3 H3C 0.9800
C4 Si1 1.870(6)
C4 H4A 0.9800
C4 H4B 0.9800
C4 H4C 0.9800
C5 N2 1.329(6)
C5 N1 1.330(6)
C5 C6B 1.52(2)
C5 C6A 1.52(3)
C5 U1 2.834(5)
C6A C11A 1.38(2)
C6A C7A 1.38(2)
C7A C8A 1.384(15)
C7A H7A 0.9500
C8A C9A 1.41(3)
C8A H8A 0.9500
C9A C10A 1.36(4)
C9A H9A 0.9500
C10A C11A 1.41(2)
C10A H10A 0.9500
C11A H11A 0.9500
C6B C7B 1.39(2)
C6B C11B 1.40(2)
C7B C8B 1.39(2)
C7B H7B 0.9500
C8B C9B 1.39(3)
C8B H8B 0.9500
C9B C10B 1.40(2)
C9B H9B 0.9500
C10B C11B 1.369(16)
C10B H10B 0.9500
C11B H11B 0.9500
C12A Si2 1.996(10)
C12A H12A 0.9800
C12A H12B 0.9800
C12A H12C 0.9800
C13A Si2 1.734(11)
C13A H13A 0.9800
C13A H13B 0.9800
C13A H13C 0.9800
C14A Si2 1.910(10)
C14A H14A 0.9800
C14A H14B 0.9800
C14A H14C 0.9800
C12B Si2 1.696(11)
C12B H12D 0.9800
C12B H12E 0.9800
C12B H12F 0.9800
C13B Si2 1.926(10)
C13B H13D 0.9800
C13B H13E 0.9800
C13B H13F 0.9800
C14B Si2 1.957(12)
C14B H14D 0.9800
C14B H14E 0.9800
C14B H14F 0.9800
C15 Si3 1.861(6)
C15 H15A 0.9800
C15 H15B 0.9800
C15 H15C 0.9800
C16 Si3 1.863(6)
C16 H16A 0.9800
C16 H16B 0.9800
C16 H16C 0.9800
C17 Si3 1.861(6)
C17 H17A 0.9800
C17 H17B 0.9800
C17 H17C 0.9800
C18 N3 1.326(6)
C18 N4 1.332(6)
C18 C19 1.516(6)
C18 U1 2.827(4)
C19 C20 1.376(7)
C19 C24 1.389(7)
C20 C21 1.394(8)
C20 H20 0.9500
C21 C22 1.380(9)
C21 H21 0.9500
C22 C23 1.376(9)
C22 H22 0.9500
C23 C24 1.385(8)
C23 H23 0.9500
C24 H24 0.9500
C25A Si4 1.807(12)
C25A H25A 0.9800
C25A H25B 0.9800
C25A H25C 0.9800
C26A Si4 2.040(12)
C26A H26A 0.9800
C26A H26B 0.9800
C26A H26C 0.9800
C27A Si4 1.762(9)
C27A H27A 0.9800
C27A H27B 0.9800
C27A H27C 0.9800
C25B Si4 1.805(18)
C25B H25D 0.9800
C25B H25E 0.9800
C25B H25F 0.9800
C26B Si4 1.797(15)
C26B H26D 0.9800
C26B H26E 0.9800
C26B H26F 0.9800
C27B Si4 2.033(15)
C27B H27D 0.9800
C27B H27E 0.9800
C27B H27F 0.9800
C28 Si5 1.861(5)
C28 H28A 0.9800
C28 H28B 0.9800
C28 H28C 0.9800
C29 Si5 1.870(6)
C29 H29A 0.9800
C29 H29B 0.9800
C29 H29C 0.9800
C30 Si5 1.868(6)
C30 H30A 0.9800
C30 H30B 0.9800
C30 H30C 0.9800
C31 N5 1.335(6)
C31 N6 1.342(6)
C31 C32 1.494(6)
C31 U1 2.823(5)
C32 C37 1.387(7)
C32 C33 1.394(7)
C33 C34 1.380(8)
C33 H33 0.9500
C34 C35 1.380(8)
C34 H34 0.9500
C35 C36 1.376(8)
C35 H35 0.9500
C36 C37 1.376(7)
C36 H36 0.9500
C37 H37 0.9500
C39A Si6 1.759(19)
C39A H39A 0.9800
C39A H39B 0.9800
C39A H39C 0.9800
C38A Si6 2.07(2)
C38A H38A 0.9800
C38A H38B 0.9800
C38A H38C 0.9800
C39B Si6 2.00(2)
C39B H39D 0.9800
C39B H39E 0.9800
C39B H39F 0.9800
C38B Si6 1.68(2)
C38B H38D 0.9800
C38B H38E 0.9800
C38B H38F 0.9800
C40 Si6 1.850(6)
C40 H40A 0.9800
C40 H40B 0.9800
C40 H40C 0.9800
N1 Si1 1.752(4)
N1 U1 2.413(4)
N2 Si2 1.754(4)
N2 U1 2.467(4)
N3 Si3 1.753(4)
N3 U1 2.395(4)
N4 Si4 1.747(4)
N4 U1 2.454(4)
N5 Si5 1.756(4)
N5 U1 2.401(4)
N6 Si6 1.753(4)
N6 U1 2.453(4)
N7 U1 2.385(4)
C100 C101 1.531(18)
C100 H10C 0.9800
C100 H10D 0.9800
C100 H10E 0.9800
C101 C102 1.35(2)
C101 C106 1.384(19)
C102 C103 1.40(2)
C102 H102 0.9500
C103 C104 1.41(2)
C103 H103 0.9500
C105 C104 1.37(2)
C105 C106 1.38(2)
C105 H105 0.9500
C106 H106 0.9500
C104 H104 0.9500
